data_4029506
loop_
_publ_author_name
'Parent, Alexander A.'
'Ess, Daniel H.'
'Katzenellenbogen, John A.'

_publ_contact_author
; 
Scott R. Wilson 
University of Illinois 
School of Chemical Sciences, Box 59-1 
505 South Mathews Avenue 
Urbana, Illinois  61801 
USA 
;
_publ_section_title
;
 \p-\p Interaction Energies as Determinants of the Photodimerization of
 Mono-, Di-, and Triazastilbenes.
;
_journal_issue 12
_journal_name_full 'The Journal of organic chemistry'
_journal_page_first 5448
_journal_page_last 5462
_journal_paper_doi 10.1021/jo500457n
_journal_volume 79
_journal_year 2014
_chemical_formula_moiety 'C12 H8 Cl2 N2'
_chemical_formula_sum 'C12 H8 Cl2 N2'
_chemical_formula_weight 251.10
_chemical_name_systematic
; 
? 
;
_space_group_IT_number 2
_symmetry_cell_setting triclinic
_symmetry_space_group_name_Hall '-P 1'
_symmetry_space_group_name_H-M 'P -1'
_atom_sites_solution_hydrogens geom
_atom_sites_solution_primary direct
_atom_sites_solution_secondary difmap
_audit_creation_method SHELXL-97
_audit_update_record
; 
2008-10-05   text and data added, srw 
;
_cell_angle_alpha 87.087(3)
_cell_angle_beta 77.914(3)
_cell_angle_gamma 79.985(3)
_cell_formula_units_Z 4
_cell_length_a 7.3168(14)
_cell_length_b 10.967(2)
_cell_length_c 14.476(3)
_cell_measurement_reflns_used 804
_cell_measurement_temperature 193(2)
_cell_measurement_theta_max 19.29
_cell_measurement_theta_min 2.88
_cell_volume 1118.4(4)
_computing_cell_refinement 'SAINT V7.23A (Bruker, 2005)'
_computing_data_collection 'SMART V5.625 (Bruker, 2001)'
_computing_data_reduction
; 
SAINT V7.23A, XPREP V2005/2, TWINABS V2007/5 (Bruker, 2005 & 2007) 
;
_computing_molecular_graphics 'SHELXTL V6.12 (Bruker, 2005)'
_computing_publication_material 'XCIF V6.12 (Bruker, 2005)'
_computing_structure_refinement 'SHELXTL V6.12 (Bruker, 2005)'
_computing_structure_solution 'SHELXTL V6.12 (Bruker, 2005)'
_diffrn_ambient_temperature 193(2)
_diffrn_measured_fraction_theta_full 0.998
_diffrn_measured_fraction_theta_max 0.998
_diffrn_measurement_device 'Siemens Platform/CCD'
_diffrn_measurement_method 'profile data from \w scans'
_diffrn_radiation_monochromator graphite
_diffrn_radiation_source 'normal-focus sealed tube'
_diffrn_radiation_type MoK\a
_diffrn_radiation_wavelength 0.71073
_diffrn_radiation_wavelength_id b21das5
_diffrn_reflns_av_R_equivalents 0.0000
_diffrn_reflns_av_sigmaI/netI 0.0996
_diffrn_reflns_limit_h_max 8
_diffrn_reflns_limit_h_min -8
_diffrn_reflns_limit_k_max 13
_diffrn_reflns_limit_k_min -13
_diffrn_reflns_limit_l_max 17
_diffrn_reflns_limit_l_min 0
_diffrn_reflns_number 16822
_diffrn_reflns_theta_full 25.69
_diffrn_reflns_theta_max 25.69
_diffrn_reflns_theta_min 1.89
_exptl_absorpt_coefficient_mu 0.550
_exptl_absorpt_correction_T_max 0.9591
_exptl_absorpt_correction_T_min 0.8548
_exptl_absorpt_correction_type integration
_exptl_absorpt_process_details 'SHELXTL/XPREP V2005/2 (Bruker, 2005)'
_exptl_crystal_colour colorless
_exptl_crystal_density_diffrn 1.491
_exptl_crystal_density_method 'not measured'
_exptl_crystal_description prism
_exptl_crystal_F_000 512
_exptl_crystal_id b21das5
_exptl_crystal_preparation
; 
The data crystal was mounted using oil (Parantone-N, Exxon) to a 
0.3 mm cryo-loop (Hampton Research) with the (0 0 1) scattering 
planes of the primary orientation roughly normal to the spindle 
axis. 
;
_exptl_crystal_size_max 0.36
_exptl_crystal_size_mid 0.12
_exptl_crystal_size_min 0.08
_refine_diff_density_max 0.357
_refine_diff_density_min -0.278
_refine_diff_density_rms 0.069
_refine_ls_extinction_method none
_refine_ls_goodness_of_fit_ref 0.973
_refine_ls_hydrogen_treatment noref
_refine_ls_matrix_type full
_refine_ls_number_parameters 290
_refine_ls_number_reflns 8412
_refine_ls_number_restraints 0
_refine_ls_restrained_S_all 0.973
_refine_ls_R_factor_all 0.1327
_refine_ls_R_factor_gt 0.0555
_refine_ls_shift/su_max 0.000
_refine_ls_shift/su_mean 0.000
_refine_ls_structure_factor_coef Fsqd
_refine_ls_weighting_details 'calc w=1/[\s^2^(Fo^2^)+(0.0533P)^2^+0.0000P] where P=(Fo^2^+2Fc^2^)/3'
_refine_ls_weighting_scheme calc
_refine_ls_wR_factor_gt 0.1009
_refine_ls_wR_factor_ref 0.1202
_reflns_number_gt 4567
_reflns_number_total 8412
_reflns_threshold_expression >2sigma(I)
_cod_data_source_file jo500457n_si_004.cif
_cod_data_source_block b21das5
_cod_depositor_comments
;
The following automatic conversions were performed:

'_symmetry_cell_setting' value 'Triclinic' changed to 'triclinic'
according to
/usr/data/users/saulius/crontab/automatic-downloads/rss-feeds/ACS/lib/dictionaries/cif_core.dic
dictionary named 'cif_core.dic' version 2.4.2 from 2011-04-26.

Automatic conversion script
Id: cif_fix_values 2281 2013-09-26 08:29:07Z andrius 

 Adding full bibliography for 4029504--4029507.cif.
;
_cod_original_sg_symbol_Hall '-P 1 '
_cod_original_sg_symbol_H-M 'P -1 '
_cod_database_code 4029506

loop_
_symmetry_equiv_pos_as_xyz
'x, y, z'
'-x, -y, -z'

loop_
_atom_site_label
_atom_site_type_symbol
_atom_site_fract_x
_atom_site_fract_y
_atom_site_fract_z
_atom_site_U_iso_or_equiv
_atom_site_adp_type
_atom_site_occupancy
_atom_site_symmetry_multiplicity
_atom_site_calc_flag
_atom_site_refinement_flags
C1 C 0.1579(4) 0.2038(2) 0.1022(2) 0.0338(7) Uani 1 1 d .
C2 C 0.1242(4) 0.2971(3) 0.23908(19) 0.0322(7) Uani 1 1 d .
C3 C 0.1682(4) 0.4045(2) 0.1923(2) 0.0324(7) Uani 1 1 d .
H3 H 0.1749 0.4756 0.2255 0.039 Uiso 1 1 calc R
C4 C 0.2024(4) 0.4032(2) 0.0940(2) 0.0294(7) Uani 1 1 d .
C5 C 0.2438(3) 0.5128(2) 0.0376(2) 0.0334(7) Uani 1 1 d .
H5 H 0.2484 0.5856 0.0693 0.040 Uiso 1 1 calc R
C6 C 0.2755(3) 0.5150(2) -0.0563(2) 0.0326(7) Uani 1 1 d .
H6 H 0.2695 0.4400 -0.0847 0.039 Uiso 1 1 calc R
C7 C 0.3184(3) 0.6175(2) -0.1222(2) 0.0303(7) Uani 1 1 d .
C8 C 0.3235(4) 0.7351(2) -0.0919(2) 0.0374(8) Uani 1 1 d .
H8 H 0.2979 0.7515 -0.0262 0.045 Uiso 1 1 calc R
C9 C 0.3656(4) 0.8280(2) -0.1566(2) 0.0395(8) Uani 1 1 d .
H9 H 0.3703 0.9077 -0.1353 0.047 Uiso 1 1 calc R
C10 C 0.4008(4) 0.8057(3) -0.2522(2) 0.0389(8) Uani 1 1 d .
H10 H 0.4281 0.8704 -0.2964 0.047 Uiso 1 1 calc R
C11 C 0.3965(4) 0.6904(3) -0.2839(2) 0.0389(8) Uani 1 1 d .
H11 H 0.4206 0.6752 -0.3497 0.047 Uiso 1 1 calc R
C12 C 0.3568(4) 0.5963(2) -0.2187(2) 0.0365(7) Uani 1 1 d .
H12 H 0.3558 0.5162 -0.2405 0.044 Uiso 1 1 calc R
Cl1 Cl 0.15777(11) 0.06965(6) 0.04374(5) 0.0516(3) Uani 1 1 d .
Cl2 Cl 0.06463(11) 0.29267(7) 0.36049(5) 0.0501(2) Uani 1 1 d .
N1 N 0.1963(3) 0.30001(19) 0.04816(15) 0.0312(6) Uani 1 1 d .
N2 N 0.1189(3) 0.1939(2) 0.19632(16) 0.0335(6) Uani 1 1 d .
C13 C 0.2947(4) 0.6924(3) 0.3923(2) 0.0398(8) Uani 1 1 d .
C14 C 0.3747(4) 0.8000(3) 0.2613(2) 0.0388(8) Uani 1 1 d .
C15 C 0.3495(4) 0.9057(3) 0.3120(2) 0.0378(8) Uani 1 1 d .
H15 H 0.3674 0.9829 0.2817 0.045 Uiso 1 1 calc R
C16 C 0.2973(4) 0.8957(3) 0.4089(2) 0.0335(7) Uani 1 1 d .
C17 C 0.2720(4) 1.0022(2) 0.4703(2) 0.0375(8) Uani 1 1 d .
H17 H 0.3091 1.0764 0.4419 0.045 Uiso 1 1 calc R
C18 C 0.2012(4) 1.0029(2) 0.5624(2) 0.0361(7) Uani 1 1 d .
H18 H 0.1636 0.9282 0.5897 0.043 Uiso 1 1 calc R
C19 C 0.1748(4) 1.1060(2) 0.6266(2) 0.0318(7) Uani 1 1 d .
C20 C 0.2192(4) 1.2223(2) 0.5961(2) 0.0402(8) Uani 1 1 d .
H20 H 0.2665 1.2372 0.5310 0.048 Uiso 1 1 calc R
C21 C 0.1944(4) 1.3160(3) 0.6605(2) 0.0440(8) Uani 1 1 d .
H21 H 0.2230 1.3952 0.6391 0.053 Uiso 1 1 calc R
C22 C 0.1288(4) 1.2953(3) 0.7551(2) 0.0431(8) Uani 1 1 d .
H22 H 0.1142 1.3597 0.7988 0.052 Uiso 1 1 calc R
C23 C 0.0843(4) 1.1816(3) 0.7865(2) 0.0410(8) Uani 1 1 d .
H23 H 0.0393 1.1672 0.8520 0.049 Uiso 1 1 calc R
C24 C 0.1054(4) 1.0880(2) 0.7223(2) 0.0372(8) Uani 1 1 d .
H24 H 0.0718 1.0102 0.7442 0.045 Uiso 1 1 calc R
Cl3 Cl 0.25439(13) 0.55040(7) 0.44416(6) 0.0699(3) Uani 1 1 d .
Cl4 Cl 0.45083(11) 0.80348(8) 0.13987(6) 0.0573(3) Uani 1 1 d .
N3 N 0.2688(3) 0.7848(2) 0.45115(16) 0.0375(6) Uani 1 1 d .
N4 N 0.3473(3) 0.6897(2) 0.29858(17) 0.0402(6) Uani 1 1 d .

loop_
_atom_site_aniso_label
_atom_site_aniso_U_11
_atom_site_aniso_U_22
_atom_site_aniso_U_33
_atom_site_aniso_U_23
_atom_site_aniso_U_13
_atom_site_aniso_U_12
C1 0.0318(19) 0.0325(17) 0.037(2) 0.0017(15) -0.0089(15) -0.0037(14)
C2 0.0271(18) 0.0396(18) 0.0283(18) 0.0034(15) -0.0041(14) -0.0038(14)
C3 0.0319(18) 0.0326(16) 0.033(2) -0.0010(14) -0.0088(14) -0.0046(13)
C4 0.0240(18) 0.0315(17) 0.0312(19) 0.0010(14) -0.0060(14) -0.0007(13)
C5 0.0356(19) 0.0297(16) 0.035(2) 0.0023(14) -0.0055(15) -0.0074(14)
C6 0.0285(18) 0.0292(16) 0.042(2) -0.0002(14) -0.0095(15) -0.0091(13)
C7 0.0224(17) 0.0330(17) 0.036(2) 0.0011(14) -0.0068(14) -0.0055(13)
C8 0.042(2) 0.0370(18) 0.0324(19) -0.0014(15) -0.0055(15) -0.0076(15)
C9 0.049(2) 0.0296(17) 0.041(2) -0.0006(15) -0.0055(16) -0.0114(15)
C10 0.037(2) 0.0339(18) 0.044(2) 0.0151(15) -0.0045(16) -0.0077(15)
C11 0.039(2) 0.045(2) 0.0313(19) 0.0036(16) -0.0052(15) -0.0071(15)
C12 0.040(2) 0.0306(16) 0.040(2) -0.0016(15) -0.0111(16) -0.0067(14)
Cl1 0.0762(6) 0.0349(5) 0.0440(5) -0.0042(4) -0.0063(4) -0.0163(4)
Cl2 0.0653(6) 0.0561(5) 0.0289(5) 0.0034(4) -0.0050(4) -0.0173(4)
N1 0.0315(15) 0.0289(13) 0.0316(15) 0.0000(12) -0.0034(12) -0.0045(11)
N2 0.0344(15) 0.0344(14) 0.0323(16) 0.0016(12) -0.0070(12) -0.0076(11)
C13 0.035(2) 0.0344(18) 0.046(2) 0.0002(16) -0.0004(16) -0.0042(15)
C14 0.0308(19) 0.050(2) 0.036(2) 0.0008(16) -0.0082(14) -0.0061(15)
C15 0.037(2) 0.0387(18) 0.039(2) 0.0045(16) -0.0080(16) -0.0108(15)
C16 0.0240(18) 0.0360(18) 0.040(2) -0.0002(15) -0.0073(14) -0.0039(14)
C17 0.039(2) 0.0314(17) 0.044(2) -0.0007(15) -0.0076(16) -0.0105(14)
C18 0.038(2) 0.0327(17) 0.039(2) 0.0026(15) -0.0109(15) -0.0090(14)
C19 0.0283(18) 0.0313(17) 0.037(2) -0.0007(14) -0.0110(15) -0.0040(13)
C20 0.048(2) 0.0401(19) 0.036(2) 0.0046(16) -0.0141(16) -0.0121(15)
C21 0.047(2) 0.0351(18) 0.056(2) 0.0053(17) -0.0194(17) -0.0128(15)
C22 0.045(2) 0.0383(19) 0.048(2) -0.0083(16) -0.0147(17) -0.0034(16)
C23 0.035(2) 0.052(2) 0.033(2) -0.0042(16) -0.0059(15) -0.0009(16)
C24 0.034(2) 0.0341(17) 0.043(2) 0.0028(15) -0.0091(15) -0.0046(14)
Cl3 0.1043(8) 0.0373(5) 0.0590(7) -0.0028(4) 0.0107(5) -0.0193(5)
Cl4 0.0639(6) 0.0724(6) 0.0335(5) -0.0009(4) -0.0084(4) -0.0078(5)
N3 0.0362(16) 0.0346(15) 0.0394(17) -0.0026(13) -0.0044(12) -0.0031(12)
N4 0.0407(16) 0.0403(15) 0.0368(18) -0.0063(13) -0.0026(13) -0.0040(12)

loop_
_atom_type_symbol
_atom_type_description
_atom_type_scat_dispersion_real
_atom_type_scat_dispersion_imag
_atom_type_scat_source
C C 0.0033 0.0016 'International Tables Vol C Tables 4.2.6.8 and 6.1.1.4'
H H 0.0000 0.0000 'International Tables Vol C Tables 4.2.6.8 and 6.1.1.4'
N N 0.0061 0.0033 'International Tables Vol C Tables 4.2.6.8 and 6.1.1.4'
Cl Cl 0.1484 0.1585 'International Tables Vol C Tables 4.2.6.8 and 6.1.1.4'

loop_
_exptl_crystal_face_index_h
_exptl_crystal_face_index_k
_exptl_crystal_face_index_l
_exptl_crystal_face_perp_dist
0.00 1.00 0.00 0.0400
0.00 -1.00 0.00 0.0400
0.00 0.00 1.00 0.0600
0.00 0.00 -1.00 0.0600
1.00 0.00 0.00 0.1700
-1.00 0.00 0.00 0.1700

loop_
_geom_angle_atom_site_label_1
_geom_angle_atom_site_label_2
_geom_angle_atom_site_label_3
_geom_angle
N1 C1 N2 129.4(3)
N1 C1 Cl1 115.9(2)
N2 C1 Cl1 114.7(2)
N2 C2 C3 124.2(3)
N2 C2 Cl2 115.6(2)
C3 C2 Cl2 120.1(2)
C2 C3 C4 116.6(3)
C2 C3 H3 121.7
C4 C3 H3 121.7
N1 C4 C3 120.7(2)
N1 C4 C5 118.2(2)
C3 C4 C5 121.2(3)
C6 C5 C4 122.7(3)
C6 C5 H5 118.6
C4 C5 H5 118.6
C5 C6 C7 129.0(3)
C5 C6 H6 115.5
C7 C6 H6 115.5
C12 C7 C8 118.5(3)
C12 C7 C6 118.9(2)
C8 C7 C6 122.7(3)
C9 C8 C7 120.5(3)
C9 C8 H8 119.8
C7 C8 H8 119.8
C8 C9 C10 120.2(3)
C8 C9 H9 119.9
C10 C9 H9 119.9
C11 C10 C9 120.4(3)
C11 C10 H10 119.8
C9 C10 H10 119.8
C10 C11 C12 119.4(3)
C10 C11 H11 120.3
C12 C11 H11 120.3
C11 C12 C7 121.1(3)
C11 C12 H12 119.5
C7 C12 H12 119.5
C1 N1 C4 115.7(2)
C2 N2 C1 113.3(2)
N3 C13 N4 130.4(3)
N3 C13 Cl3 115.7(2)
N4 C13 Cl3 113.9(2)
N4 C14 C15 124.7(3)
N4 C14 Cl4 115.2(2)
C15 C14 Cl4 120.1(2)
C14 C15 C16 117.3(3)
C14 C15 H15 121.3
C16 C15 H15 121.3
N3 C16 C15 120.6(3)
N3 C16 C17 117.5(3)
C15 C16 C17 121.9(3)
C18 C17 C16 125.1(3)
C18 C17 H17 117.5
C16 C17 H17 117.5
C17 C18 C19 127.1(3)
C17 C18 H18 116.5
C19 C18 H18 116.5
C24 C19 C20 118.2(3)
C24 C19 C18 119.0(3)
C20 C19 C18 122.8(3)
C21 C20 C19 120.3(3)
C21 C20 H20 119.9
C19 C20 H20 119.9
C22 C21 C20 120.5(3)
C22 C21 H21 119.7
C20 C21 H21 119.7
C21 C22 C23 120.1(3)
C21 C22 H22 119.9
C23 C22 H22 119.9
C22 C23 C24 119.7(3)
C22 C23 H23 120.2
C24 C23 H23 120.2
C23 C24 C19 121.2(3)
C23 C24 H24 119.4
C19 C24 H24 119.4
C13 N3 C16 114.7(3)
C14 N4 C13 112.3(2)

loop_
_geom_bond_atom_site_label_1
_geom_bond_atom_site_label_2
_geom_bond_distance
C1 N1 1.316(3)
C1 N2 1.335(3)
C1 Cl1 1.735(3)
C2 N2 1.327(3)
C2 C3 1.382(3)
C2 Cl2 1.720(3)
C3 C4 1.393(4)
C3 H3 0.9500
C4 N1 1.352(3)
C4 C5 1.458(3)
C5 C6 1.330(3)
C5 H5 0.9500
C6 C7 1.470(4)
C6 H6 0.9500
C7 C12 1.390(4)
C7 C8 1.392(3)
C8 C9 1.379(3)
C8 H8 0.9500
C9 C10 1.380(4)
C9 H9 0.9500
C10 C11 1.374(4)
C10 H10 0.9500
C11 C12 1.389(4)
C11 H11 0.9500
C12 H12 0.9500
C13 N3 1.320(3)
C13 N4 1.331(3)
C13 Cl3 1.739(3)
C14 N4 1.330(3)
C14 C15 1.369(4)
C14 Cl4 1.729(3)
C15 C16 1.379(4)
C15 H15 0.9500
C16 N3 1.362(3)
C16 C17 1.466(4)
C17 C18 1.325(4)
C17 H17 0.9500
C18 C19 1.461(4)
C18 H18 0.9500
C19 C24 1.389(4)
C19 C20 1.398(3)
C20 C21 1.385(4)
C20 H20 0.9500
C21 C22 1.374(4)
C21 H21 0.9500
C22 C23 1.375(4)
C22 H22 0.9500
C23 C24 1.386(4)
C23 H23 0.9500
C24 H24 0.9500

loop_
_geom_torsion_atom_site_label_1
_geom_torsion_atom_site_label_2
_geom_torsion_atom_site_label_3
_geom_torsion_atom_site_label_4
_geom_torsion
N2 C2 C3 C4 2.3(4)
Cl2 C2 C3 C4 -175.78(19)
C2 C3 C4 N1 -1.5(4)
C2 C3 C4 C5 177.9(2)
N1 C4 C5 C6 0.0(4)
C3 C4 C5 C6 -179.4(2)
C4 C5 C6 C7 179.9(2)
C5 C6 C7 C12 176.5(3)
C5 C6 C7 C8 -3.1(4)
C12 C7 C8 C9 0.1(4)
C6 C7 C8 C9 179.6(2)
C7 C8 C9 C10 0.8(4)
C8 C9 C10 C11 -0.8(4)
C9 C10 C11 C12 -0.1(4)
C10 C11 C12 C7 1.0(4)
C8 C7 C12 C11 -1.0(4)
C6 C7 C12 C11 179.4(2)
N2 C1 N1 C4 2.0(4)
Cl1 C1 N1 C4 -177.91(18)
C3 C4 N1 C1 -0.4(4)
C5 C4 N1 C1 -179.9(2)
C3 C2 N2 C1 -1.0(4)
Cl2 C2 N2 C1 177.16(18)
N1 C1 N2 C2 -1.3(4)
Cl1 C1 N2 C2 178.60(18)
N4 C14 C15 C16 1.9(4)
Cl4 C14 C15 C16 -177.0(2)
C14 C15 C16 N3 -1.3(4)
C14 C15 C16 C17 178.2(2)
N3 C16 C17 C18 -8.8(4)
C15 C16 C17 C18 171.8(3)
C16 C17 C18 C19 179.4(2)
C17 C18 C19 C24 -177.3(3)
C17 C18 C19 C20 1.7(4)
C24 C19 C20 C21 0.2(4)
C18 C19 C20 C21 -178.8(2)
C19 C20 C21 C22 1.0(4)
C20 C21 C22 C23 -1.0(4)
C21 C22 C23 C24 -0.2(4)
C22 C23 C24 C19 1.4(4)
C20 C19 C24 C23 -1.4(4)
C18 C19 C24 C23 177.7(2)
N4 C13 N3 C16 1.3(4)
Cl3 C13 N3 C16 -178.70(18)
C15 C16 N3 C13 -0.2(4)
C17 C16 N3 C13 -179.6(2)
C15 C14 N4 C13 -1.0(4)
Cl4 C14 N4 C13 178.01(19)
N3 C13 N4 C14 -0.8(4)
Cl3 C13 N4 C14 179.24(19)
